data_1525365
loop_
_publ_author_name
'Sweger, D.M.'
'Segnan, R.'
'Rhyne, J.J.'

_publ_section_title
;
 Temperature dependence of hyperfine interactions in Dy - Gd alloys
;
_journal_name_full
;
Physical Review, Serie 3. B - Solid State (1,1970-17,1977)
;
_journal_page_first 3864
_journal_page_last 3870
_journal_volume 9
_journal_year 1974
_chemical_formula_sum 'Dy Gd'
_space_group_IT_number 194
_symmetry_space_group_name_Hall '-P 6c 2c'
_symmetry_space_group_name_H-M 'P 63/m m c'
_cell_angle_alpha 90
_cell_angle_beta 90
_cell_angle_gamma 120
_cell_formula_units_Z 1
_cell_length_a 3.6132
_cell_length_b 3.6132
_cell_length_c 5.7151
_cell_volume 64.616
_citation_journal_id_ASTM PLRBAQ
_cod_data_source_file Sweger_PLRBAQ_1974_1686.cif
_cod_data_source_block Dy1Gd1
_cod_original_cell_volume 64.61576
_cod_original_formula_sum 'Dy1 Gd1'
_cod_database_code 1525365

loop_
_symmetry_equiv_pos_as_xyz
x,y,z
x-y,x,z+1/2
-y,x-y,z
-x,-y,z+1/2
-x+y,-x,z
y,-x+y,z+1/2
-y,-x,-z+1/2
x-y,-y,-z
x,x-y,-z+1/2
y,x,-z
-x+y,y,-z+1/2
-x,-x+y,-z
-x,-y,-z
-x+y,-x,-z-1/2
y,-x+y,-z
x,y,-z-1/2
x-y,x,-z
-y,x-y,-z-1/2
y,x,z-1/2
-x+y,y,z
-x,-x+y,z-1/2
-y,-x,z
x-y,-y,z-1/2
x,x-y,z

loop_
_atom_site_label
_atom_site_type_symbol
_atom_site_fract_x
_atom_site_fract_y
_atom_site_fract_z
_atom_site_occupancy
_atom_site_U_iso_or_equiv
Gd1 Gd 0.3333 0.6667 0.25 0.5 0.0
Dy1 Dy 0.3333 0.6667 0.25 0.5 0.0
